data_2233369
loop_
_publ_author_name
'Natarajan, Sampath'
'Mathews, Rita'

_publ_section_title
;
 (<i>Z</i>)-2-[(4-Methylphenyl)sulfonyl]-1,2-diphenyletheneselenol
;
_journal_coeditor_code BQ2332
_journal_issue 2
_journal_name_full 'Acta Crystallographica Section E'
_journal_page_first o442
_journal_paper_doi 10.1107/S1600536812001638
_journal_volume 68
_journal_year 2012
_chemical_formula_iupac 'C21 H18 O2 S Se'
_chemical_formula_moiety 'C21 H18 O2 S Se'
_chemical_formula_sum 'C21 H18 O2 S Se'
_chemical_formula_weight 413.37
_chemical_name_systematic
;
(<i>Z</i>)-2-[(4-Methylphenyl)sulfonyl]-1,2-diphenyletheneselenol
;
_space_group_IT_number 15
_symmetry_cell_setting monoclinic
_symmetry_space_group_name_Hall '-C 2yc'
_symmetry_space_group_name_H-M 'C 1 2/c 1'
_atom_sites_solution_hydrogens geom
_atom_sites_solution_primary direct
_atom_sites_solution_secondary difmap
_audit_creation_method SHELXL-97
_cell_angle_alpha 90.00
_cell_angle_beta 106.175(4)
_cell_angle_gamma 90.00
_cell_formula_units_Z 8
_cell_length_a 21.601(3)
_cell_length_b 8.5238(12)
_cell_length_c 21.187(3)
_cell_measurement_reflns_used 4449
_cell_measurement_temperature 293
_cell_measurement_theta_max 28.40
_cell_measurement_theta_min 1.96
_cell_volume 3746.6(9)
_computing_cell_refinement 'SAINT (Bruker, 2004)'
_computing_data_collection 'SMART (Bruker, 2004)'
_computing_data_reduction 'SAINT (Bruker, 2004)'
_computing_molecular_graphics 'ORTEP-3 (Farrugia, 1997)'
_computing_publication_material 'PLATON (Spek, 2009)'
_computing_structure_refinement 'SHELXL97 (Sheldrick, 2008)'
_computing_structure_solution 'SHELXS97 (Sheldrick, 2008)'
_diffrn_ambient_temperature 293(2)
_diffrn_measured_fraction_theta_full 1.000
_diffrn_measured_fraction_theta_max 0.944
_diffrn_measurement_device_type 'Bruker SMART APEX CCD area-detector'
_diffrn_measurement_method '\w scans'
_diffrn_radiation_monochromator graphite
_diffrn_radiation_source 'fine-focus sealed tube'
_diffrn_radiation_type MoK\a
_diffrn_radiation_wavelength 0.71073
_diffrn_reflns_av_R_equivalents 0.0293
_diffrn_reflns_av_sigmaI/netI 0.0244
_diffrn_reflns_limit_h_max 27
_diffrn_reflns_limit_h_min -28
_diffrn_reflns_limit_k_max 11
_diffrn_reflns_limit_k_min -11
_diffrn_reflns_limit_l_max 28
_diffrn_reflns_limit_l_min -26
_diffrn_reflns_number 20922
_diffrn_reflns_theta_full 25.00
_diffrn_reflns_theta_max 28.40
_diffrn_reflns_theta_min 1.96
_exptl_absorpt_coefficient_mu 2.127
_exptl_absorpt_correction_type none
_exptl_crystal_colour Colorless
_exptl_crystal_density_diffrn 1.466
_exptl_crystal_density_method 'not measured'
_exptl_crystal_description Needle
_exptl_crystal_F_000 1680
_exptl_crystal_size_max 0.32
_exptl_crystal_size_mid 0.20
_exptl_crystal_size_min 0.16
_refine_diff_density_max 0.651
_refine_diff_density_min -0.281
_refine_ls_extinction_method none
_refine_ls_goodness_of_fit_ref 1.011
_refine_ls_hydrogen_treatment constr
_refine_ls_matrix_type full
_refine_ls_number_parameters 226
_refine_ls_number_reflns 4449
_refine_ls_number_restraints 0
_refine_ls_restrained_S_all 1.011
_refine_ls_R_factor_all 0.0583
_refine_ls_R_factor_gt 0.0400
_refine_ls_shift/su_max 0.000
_refine_ls_shift/su_mean 0.000
_refine_ls_structure_factor_coef Fsqd
_refine_ls_weighting_details 'calc w=1/[\s^2^(Fo^2^)+(0.0722P)^2^+0.6895P] where P=(Fo^2^+2Fc^2^)/3'
_refine_ls_weighting_scheme calc
_refine_ls_wR_factor_gt 0.1043
_refine_ls_wR_factor_ref 0.1143
_reflns_number_gt 3330
_reflns_number_total 4449
_reflns_threshold_expression I>2\s(I)
_cod_data_source_file bq2332.cif
_cod_data_source_block I
_cod_original_cell_volume 3746.5(9)
_cod_original_sg_symbol_H-M 'C 2/c'
_cod_database_code 2233369
_cod_database_fobs_code 2233369

loop_
_symmetry_equiv_pos_as_xyz
'x, y, z'
'-x, y, -z+1/2'
'x+1/2, y+1/2, z'
'-x+1/2, y+1/2, -z+1/2'
'-x, -y, -z'
'x, -y, z-1/2'
'-x+1/2, -y+1/2, -z'
'x+1/2, -y+1/2, z-1/2'

loop_
_atom_site_type_symbol
_atom_site_label
_atom_site_fract_x
_atom_site_fract_y
_atom_site_fract_z
_atom_site_U_iso_or_equiv
_atom_site_adp_type
_atom_site_calc_flag
_atom_site_refinement_flags
_atom_site_occupancy
_atom_site_symmetry_multiplicity
Se Se1 0.158447(15) 0.71437(4) 0.075900(13) 0.06873(13) Uani d . 1 1
H H1A 0.1621 0.6889 0.1141 0.103 Uiso calc R 1 1
S S1 0.12700(3) 0.35507(8) 0.12702(3) 0.05289(17) Uani d . 1 1
O O1 0.10403(10) 0.1978(3) 0.12827(9) 0.0747(6) Uani d . 1 1
O O2 0.09829(8) 0.4776(3) 0.15593(8) 0.0696(5) Uani d . 1 1
C C1 0.11840(10) 0.3982(3) 0.04198(10) 0.0450(5) Uani d . 1 1
C C2 0.09960(12) 0.2622(3) -0.00303(11) 0.0492(5) Uani d . 1 1
C C3 0.03661(15) 0.2087(3) -0.02158(14) 0.0642(7) Uani d . 1 1
H H3 0.0058 0.2576 -0.0053 0.077 Uiso calc R 1 1
C C4 0.0192(2) 0.0830(4) -0.06412(15) 0.0872(11) Uani d . 1 1
H H4 -0.0233 0.0486 -0.0771 0.105 Uiso calc R 1 1
C C5 0.0654(3) 0.0093(4) -0.08708(17) 0.1021(13) Uani d . 1 1
H H5 0.0541 -0.0761 -0.1153 0.123 Uiso calc R 1 1
C C6 0.1279(2) 0.0611(4) -0.06857(18) 0.0959(12) Uani d . 1 1
H H6 0.1590 0.0110 -0.0842 0.115 Uiso calc R 1 1
C C7 0.14454(17) 0.1860(3) -0.02735(15) 0.0698(7) Uani d . 1 1
H H7 0.1870 0.2207 -0.0153 0.084 Uiso calc R 1 1
C C8 0.12986(10) 0.5387(3) 0.01975(10) 0.0450(5) Uani d . 1 1
C C9 0.12153(10) 0.5774(3) -0.05031(10) 0.0438(5) Uani d . 1 1
C C10 0.06198(11) 0.5576(3) -0.09579(11) 0.0503(5) Uani d . 1 1
H H10 0.0274 0.5190 -0.0824 0.060 Uiso calc R 1 1
C C11 0.05388(12) 0.5951(3) -0.16109(11) 0.0587(6) Uani d . 1 1
H H11 0.0139 0.5809 -0.1914 0.070 Uiso calc R 1 1
C C12 0.10403(14) 0.6527(3) -0.18150(12) 0.0622(6) Uani d . 1 1
H H12 0.0981 0.6783 -0.2255 0.075 Uiso calc R 1 1
C C13 0.16341(14) 0.6730(3) -0.13693(13) 0.0619(6) Uani d . 1 1
H H13 0.1976 0.7119 -0.1509 0.074 Uiso calc R 1 1
C C14 0.17247(11) 0.6355(3) -0.07140(12) 0.0533(6) Uani d . 1 1
H H14 0.2127 0.6493 -0.0415 0.064 Uiso calc R 1 1
C C15 0.21090(10) 0.3538(3) 0.16456(10) 0.0463(5) Uani d . 1 1
C C16 0.23804(12) 0.4644(3) 0.21091(12) 0.0612(6) Uani d . 1 1
H H16 0.2128 0.5427 0.2217 0.073 Uiso calc R 1 1
C C17 0.30360(13) 0.4579(4) 0.24136(13) 0.0683(7) Uani d . 1 1
H H17 0.3221 0.5317 0.2734 0.082 Uiso calc R 1 1
C C18 0.34198(12) 0.3450(4) 0.22527(12) 0.0597(6) Uani d . 1 1
C C19 0.31359(14) 0.2362(3) 0.17798(15) 0.0641(7) Uani d . 1 1
H H19 0.3391 0.1599 0.1662 0.077 Uiso calc R 1 1
C C20 0.24825(13) 0.2378(3) 0.14778(13) 0.0561(6) Uani d . 1 1
H H20 0.2296 0.1622 0.1166 0.067 Uiso calc R 1 1
C C21 0.41369(15) 0.3404(5) 0.25779(18) 0.0914(10) Uani d . 1 1
H H21A 0.4324 0.2544 0.2404 0.137 Uiso calc R 1 1
H H21B 0.4214 0.3270 0.3043 0.137 Uiso calc R 1 1
H H21C 0.4328 0.4370 0.2494 0.137 Uiso calc R 1 1

loop_
_atom_site_aniso_label
_atom_site_aniso_U_11
_atom_site_aniso_U_22
_atom_site_aniso_U_33
_atom_site_aniso_U_12
_atom_site_aniso_U_13
_atom_site_aniso_U_23
Se1 0.0826(2) 0.0716(2) 0.04728(17) -0.02695(14) 0.01026(14) -0.01444(11)
S1 0.0415(3) 0.0792(4) 0.0358(3) -0.0115(3) 0.0071(2) 0.0064(3)
O1 0.0680(12) 0.0960(16) 0.0515(10) -0.0343(10) 0.0026(9) 0.0196(9)
O2 0.0500(9) 0.1144(16) 0.0488(9) 0.0079(10) 0.0210(8) 0.0008(10)
C1 0.0353(10) 0.0628(13) 0.0346(10) -0.0058(9) 0.0061(8) 0.0020(9)
C2 0.0570(13) 0.0507(12) 0.0383(11) -0.0034(10) 0.0107(10) 0.0070(9)
C3 0.0683(16) 0.0668(17) 0.0528(15) -0.0167(13) 0.0087(13) -0.0056(12)
C4 0.117(3) 0.074(2) 0.0586(17) -0.041(2) 0.0050(18) -0.0043(15)
C5 0.194(5) 0.0526(17) 0.0610(18) -0.025(2) 0.037(2) -0.0074(14)
C6 0.159(4) 0.061(2) 0.083(2) 0.014(2) 0.060(3) 0.0005(17)
C7 0.0821(19) 0.0677(18) 0.0652(17) 0.0075(14) 0.0297(15) 0.0082(13)
C8 0.0368(10) 0.0551(13) 0.0391(10) -0.0070(9) 0.0040(8) -0.0043(9)
C9 0.0458(11) 0.0452(11) 0.0380(10) -0.0038(9) 0.0079(9) -0.0012(9)
C10 0.0426(11) 0.0632(14) 0.0420(11) -0.0011(10) 0.0067(9) 0.0020(10)
C11 0.0521(13) 0.0794(17) 0.0389(12) 0.0064(12) 0.0032(10) -0.0006(11)
C12 0.0751(17) 0.0743(17) 0.0377(12) 0.0038(14) 0.0167(12) 0.0014(11)
C13 0.0653(15) 0.0708(16) 0.0548(14) -0.0113(13) 0.0253(12) -0.0009(12)
C14 0.0496(12) 0.0612(15) 0.0460(12) -0.0124(11) 0.0082(10) -0.0036(10)
C15 0.0418(11) 0.0613(13) 0.0324(10) -0.0050(10) 0.0044(8) 0.0025(9)
C16 0.0545(14) 0.0766(17) 0.0467(13) 0.0072(12) 0.0045(11) -0.0137(12)
C17 0.0558(14) 0.0840(19) 0.0525(14) -0.0063(14) -0.0059(11) -0.0184(13)
C18 0.0450(12) 0.0784(17) 0.0503(13) -0.0020(12) 0.0044(10) 0.0105(13)
C19 0.0594(15) 0.0687(16) 0.0628(17) 0.0113(13) 0.0143(13) 0.0015(13)
C20 0.0597(15) 0.0565(14) 0.0471(13) -0.0021(11) 0.0065(11) -0.0025(10)
C21 0.0499(15) 0.124(3) 0.089(2) 0.0031(17) 0.0002(15) 0.009(2)

loop_
_atom_type_symbol
_atom_type_description
_atom_type_scat_dispersion_real
_atom_type_scat_dispersion_imag
_atom_type_scat_source
C C 0.0033 0.0016 'International Tables Vol C Tables 4.2.6.8 and 6.1.1.4'
H H 0.0000 0.0000 'International Tables Vol C Tables 4.2.6.8 and 6.1.1.4'
O O 0.0106 0.0060 'International Tables Vol C Tables 4.2.6.8 and 6.1.1.4'
S S 0.1246 0.1234 'International Tables Vol C Tables 4.2.6.8 and 6.1.1.4'
Se Se -0.0929 2.2259 'International Tables Vol C Tables 4.2.6.8 and 6.1.1.4'

loop_
_geom_angle_atom_site_label_1
_geom_angle_atom_site_label_2
_geom_angle_atom_site_label_3
_geom_angle
C8 Se1 H1A 109.5
O1 S1 O2 118.66(13)
O1 S1 C15 107.67(12)
O2 S1 C15 108.88(11)
O1 S1 C1 105.69(11)
O2 S1 C1 110.04(11)
C15 S1 C1 105.04(10)
C8 C1 C2 121.23(19)
C8 C1 S1 124.04(17)
C2 C1 S1 114.69(16)
C7 C2 C3 118.4(3)
C7 C2 C1 120.8(2)
C3 C2 C1 120.8(2)
C4 C3 C2 120.5(3)
C4 C3 H3 119.7
C2 C3 H3 119.7
C5 C4 C3 119.4(3)
C5 C4 H4 120.3
C3 C4 H4 120.3
C6 C5 C4 120.3(3)
C6 C5 H5 119.8
C4 C5 H5 119.8
C7 C6 C5 119.9(4)
C7 C6 H6 120.0
C5 C6 H6 120.0
C6 C7 C2 121.4(3)
C6 C7 H7 119.3
C2 C7 H7 119.3
C1 C8 C9 124.8(2)
C1 C8 Se1 122.99(16)
C9 C8 Se1 112.23(16)
C10 C9 C14 119.0(2)
C10 C9 C8 119.96(19)
C14 C9 C8 121.05(19)
C11 C10 C9 120.1(2)
C11 C10 H10 119.9
C9 C10 H10 119.9
C12 C11 C10 120.6(2)
C12 C11 H11 119.7
C10 C11 H11 119.7
C11 C12 C13 119.9(2)
C11 C12 H12 120.1
C13 C12 H12 120.1
C12 C13 C14 120.3(2)
C12 C13 H13 119.9
C14 C13 H13 119.9
C13 C14 C9 120.1(2)
C13 C14 H14 119.9
C9 C14 H14 119.9
C16 C15 C20 120.8(2)
C16 C15 S1 119.97(19)
C20 C15 S1 119.19(18)
C15 C16 C17 119.0(2)
C15 C16 H16 120.5
C17 C16 H16 120.5
C18 C17 C16 121.5(2)
C18 C17 H17 119.3
C16 C17 H17 119.3
C17 C18 C19 118.4(2)
C17 C18 C21 121.2(3)
C19 C18 C21 120.4(3)
C18 C19 C20 121.4(3)
C18 C19 H19 119.3
C20 C19 H19 119.3
C19 C20 C15 118.9(2)
C19 C20 H20 120.6
C15 C20 H20 120.6
C18 C21 H21A 109.5
C18 C21 H21B 109.5
H21A C21 H21B 109.5
C18 C21 H21C 109.5
H21A C21 H21C 109.5
H21B C21 H21C 109.5

loop_
_geom_bond_atom_site_label_1
_geom_bond_atom_site_label_2
_geom_bond_distance
Se1 C8 1.905(2)
Se1 H1A 0.8200
S1 O1 1.432(2)
S1 O2 1.436(2)
S1 C15 1.765(2)
S1 C1 1.797(2)
C1 C8 1.335(3)
C1 C2 1.484(3)
C2 C7 1.382(4)
C2 C3 1.384(4)
C3 C4 1.383(4)
C3 H3 0.9300
C4 C5 1.378(6)
C4 H4 0.9300
C5 C6 1.370(6)
C5 H5 0.9300
C6 C7 1.360(5)
C6 H6 0.9300
C7 H7 0.9300
C8 C9 1.482(3)
C9 C10 1.386(3)
C9 C14 1.389(3)
C10 C11 1.383(3)
C10 H10 0.9300
C11 C12 1.365(4)
C11 H11 0.9300
C12 C13 1.375(4)
C12 H12 0.9300
C13 C14 1.384(4)
C13 H13 0.9300
C14 H14 0.9300
C15 C16 1.370(3)
C15 C20 1.384(4)
C16 C17 1.384(4)
C16 H16 0.9300
C17 C18 1.374(4)
C17 H17 0.9300
C18 C19 1.378(4)
C18 C21 1.510(4)
C19 C20 1.378(4)
C19 H19 0.9300
C20 H20 0.9300
C21 H21A 0.9600
C21 H21B 0.9600
C21 H21C 0.9600

loop_
_geom_hbond_atom_site_label_D
_geom_hbond_atom_site_label_H
_geom_hbond_atom_site_label_A
_geom_hbond_site_symmetry_A
_geom_hbond_distance_DH
_geom_hbond_distance_HA
_geom_hbond_distance_DA
_geom_hbond_angle_DHA
Se1 H1A O2 . 0.82 2.57 3.141(2) 128
C4 H4 O1 5 0.93 2.75 3.557(4) 145
C17 H17 O1 4 0.93 2.65 3.567(3) 168
C5 H5 Cg1 1_545 0.93 2.92 3.615 132
C19 H19 Cg1 7_555 0.93 2.88 3.791 165

loop_
_geom_torsion_atom_site_label_1
_geom_torsion_atom_site_label_2
_geom_torsion_atom_site_label_3
_geom_torsion_atom_site_label_4
_geom_torsion
O1 S1 C1 C8 174.4(2)
O2 S1 C1 C8 45.2(2)
C15 S1 C1 C8 -71.9(2)
O1 S1 C1 C2 -7.9(2)
O2 S1 C1 C2 -137.13(17)
C15 S1 C1 C2 105.83(18)
C8 C1 C2 C7 74.7(3)
S1 C1 C2 C7 -103.1(2)
C8 C1 C2 C3 -105.4(3)
S1 C1 C2 C3 76.9(3)
C7 C2 C3 C4 -0.8(4)
C1 C2 C3 C4 179.3(2)
C2 C3 C4 C5 1.2(5)
C3 C4 C5 C6 -0.8(5)
C4 C5 C6 C7 0.0(5)
C5 C6 C7 C2 0.4(5)
C3 C2 C7 C6 0.0(4)
C1 C2 C7 C6 179.9(3)
C2 C1 C8 C9 4.0(3)
S1 C1 C8 C9 -178.47(17)
C2 C1 C8 Se1 -176.64(16)
S1 C1 C8 Se1 0.9(3)
C1 C8 C9 C10 58.1(3)
Se1 C8 C9 C10 -121.4(2)
C1 C8 C9 C14 -122.7(3)
Se1 C8 C9 C14 57.8(3)
C14 C9 C10 C11 0.1(4)
C8 C9 C10 C11 179.3(2)
C9 C10 C11 C12 -0.4(4)
C10 C11 C12 C13 0.4(4)
C11 C12 C13 C14 -0.2(4)
C12 C13 C14 C9 -0.1(4)
C10 C9 C14 C13 0.1(4)
C8 C9 C14 C13 -179.1(2)
O1 S1 C15 C16 -132.8(2)
O2 S1 C15 C16 -2.9(2)
C1 S1 C15 C16 114.9(2)
O1 S1 C15 C20 45.6(2)
O2 S1 C15 C20 175.43(19)
C1 S1 C15 C20 -66.7(2)
C20 C15 C16 C17 -0.6(4)
S1 C15 C16 C17 177.8(2)
C15 C16 C17 C18 1.2(4)
C16 C17 C18 C19 -0.5(4)
C16 C17 C18 C21 178.8(3)
C17 C18 C19 C20 -0.9(4)
C21 C18 C19 C20 179.8(3)
C18 C19 C20 C15 1.5(4)
C16 C15 C20 C19 -0.7(4)
S1 C15 C20 C19 -179.1(2)

loop_
_cod_related_entry_id
_cod_related_entry_database
_cod_related_entry_code
1 ChemSpider 30657384
